data_4024544
loop_
_publ_author_name
'Mark J. Thompson'
'Harry Adams'
'Beining Chen'

_publ_contact_author_address
;University of Sheffield
Department of Chemistry
Brook Hill
Sheffield
S3 7HF
UK
;
_publ_contact_author_email b.chen@sheffield.ac.uk
_publ_contact_author_name 'Beining Chen'
_publ_contact_author_phone '+44 (0)114 222 9467'
_publ_section_title
;
Development of a Diversity-Oriented Approach to Oxazole-5-amide Libraries
;
_journal_name_full 'Journal of Organic Chemistry'
_journal_page_first 3856
_journal_page_last 3865
_journal_paper_doi 10.1021/jo900425w
_journal_volume 74
_journal_year 2009
_chemical_formula_sum 'C20 H20 N2 O3'
_chemical_formula_weight 336.38
_chemical_name_systematic
;

 ?

;
_space_group_IT_number 14
_symmetry_cell_setting monoclinic
_symmetry_space_group_name_Hall '-P 2ybc'
_symmetry_space_group_name_H-M 'P 1 21/c 1'
_atom_sites_solution_hydrogens geom
_atom_sites_solution_primary direct
_atom_sites_solution_secondary difmap
_audit_creation_method SHELXL-97
_cell_angle_alpha 90.00
_cell_angle_beta 90.943(5)
_cell_angle_gamma 90.00
_cell_formula_units_Z 4
_cell_length_a 10.691(4)
_cell_length_b 11.458(4)
_cell_length_c 14.371(5)
_cell_measurement_reflns_used 952
_cell_measurement_temperature 120(2)
_cell_measurement_theta_max 26.23
_cell_measurement_theta_min 3.56
_cell_volume 1760.2(11)
_computing_cell_refinement 'Bruker SMART'
_computing_data_collection 'Bruker SMART'
_computing_data_reduction 'Bruker SAINT'
_computing_molecular_graphics 'Bruker SHELXTL'
_computing_publication_material 'Bruker SHELXTL'
_computing_structure_refinement 'SHELXL-97 (Sheldrick, 1997)'
_computing_structure_solution 'SHELXS-97 (Sheldrick, 1990)'
_diffrn_ambient_temperature 120(2)
_diffrn_detector_area_resol_mean 100
_diffrn_measured_fraction_theta_full 0.998
_diffrn_measured_fraction_theta_max 0.998
_diffrn_measurement_device_type 'CCD area detector'
_diffrn_measurement_method 'phi and omega scans'
_diffrn_radiation_monochromator graphite
_diffrn_radiation_source 'fine-focus sealed tube'
_diffrn_radiation_type MoK\a
_diffrn_radiation_wavelength 0.71073
_diffrn_reflns_av_R_equivalents 0.0215
_diffrn_reflns_av_sigmaI/netI 0.0169
_diffrn_reflns_limit_h_max 12
_diffrn_reflns_limit_h_min -12
_diffrn_reflns_limit_k_max 13
_diffrn_reflns_limit_k_min -13
_diffrn_reflns_limit_l_max 17
_diffrn_reflns_limit_l_min -17
_diffrn_reflns_number 14586
_diffrn_reflns_theta_full 25.00
_diffrn_reflns_theta_max 25.00
_diffrn_reflns_theta_min 3.35
_diffrn_standards_decay_% 0
_diffrn_standards_number 0
_exptl_absorpt_coefficient_mu 0.086
_exptl_absorpt_correction_T_max 0.9705
_exptl_absorpt_correction_T_min 0.9582
_exptl_absorpt_correction_type multi-scan
_exptl_absorpt_process_details SADABS
_exptl_crystal_colour colourless
_exptl_crystal_density_diffrn 1.269
_exptl_crystal_density_method 'not measured'
_exptl_crystal_description BLOCK
_exptl_crystal_F_000 712
_exptl_crystal_size_max 0.50
_exptl_crystal_size_mid 0.50
_exptl_crystal_size_min 0.35
_refine_diff_density_max 0.166
_refine_diff_density_min -0.229
_refine_diff_density_rms 0.045
_refine_ls_extinction_method none
_refine_ls_goodness_of_fit_ref 1.046
_refine_ls_hydrogen_treatment constr
_refine_ls_matrix_type full
_refine_ls_number_parameters 229
_refine_ls_number_reflns 3097
_refine_ls_number_restraints 0
_refine_ls_restrained_S_all 1.046
_refine_ls_R_factor_all 0.0389
_refine_ls_R_factor_gt 0.0308
_refine_ls_shift/su_max 0.001
_refine_ls_shift/su_mean 0.000
_refine_ls_structure_factor_coef Fsqd
_refine_ls_weighting_details 'calc w=1/[\s^2^(Fo^2^)+(0.0394P)^2^+0.3994P] where P=(Fo^2^+2Fc^2^)/3'
_refine_ls_weighting_scheme calc
_refine_ls_wR_factor_gt 0.0734
_refine_ls_wR_factor_ref 0.0776
_reflns_number_gt 2623
_reflns_number_total 3097
_reflns_threshold_expression >2sigma(I)
_cod_data_source_file jo900425w_si_002.cif
_cod_data_source_block thomp6m
_cod_depositor_comments
;
The following automatic conversions were performed:
'_symmetry_cell_setting' value 'Monoclinic' changed to 'monoclinic'
according to '/home/saulius/struct/CIF-dictionaries/cif_core.dic'
dictionary named 'cif_core.dic' version 2.4.1 from
2010-06-29.

'_exptl_absorpt_correction_type' value 'MULTI-SCAN' changed
to 'multi-scan' according to
'/home/saulius/struct/CIF-dictionaries/cif_core.dic' dictionary named
'cif_core.dic' version 2.4.1 from
2010-06-29.

'_refine_ls_hydrogen_treatment' value 'CONSTR' changed to
'constr' according to '/home/saulius/struct/CIF-dictionaries/cif_core.dic'
dictionary named 'cif_core.dic' version 2.4.1 from 2010-06-29.

Automatic conversion script
Id: cif_fix_enum 1527 2010-12-29 10:47:43Z saulius 
;
_cod_original_sg_symbol_H-M P2(1)/c
_cod_database_code 4024544

loop_
_symmetry_equiv_pos_as_xyz
'x, y, z'
'-x, y+1/2, -z+1/2'
'-x, -y, -z'
'x, -y-1/2, z-1/2'

loop_
_atom_site_label
_atom_site_type_symbol
_atom_site_fract_x
_atom_site_fract_y
_atom_site_fract_z
_atom_site_U_iso_or_equiv
_atom_site_adp_type
_atom_site_occupancy
_atom_site_symmetry_multiplicity
_atom_site_calc_flag
_atom_site_refinement_flags
_atom_site_disorder_assembly
_atom_site_disorder_group
N1 N 0.96812(8) 0.83388(8) 0.18860(6) 0.0216(2) Uani 1 1 d . . .
N2 N 0.86075(9) 0.54391(8) 0.24433(7) 0.0221(2) Uani 1 1 d . . .
H2N H 0.9105 0.4881 0.2624 0.027 Uiso 1 1 d R . .
O1 O 0.97524(7) 0.65133(6) 0.13491(5) 0.02218(19) Uani 1 1 d . . .
O2 O 0.65752(7) 0.59742(7) 0.21880(6) 0.0285(2) Uani 1 1 d . . .
O3 O 0.71102(7) 0.42328(7) 0.28597(5) 0.02211(19) Uani 1 1 d . . .
C1 C 0.90941(10) 0.65045(10) 0.21694(8) 0.0209(3) Uani 1 1 d . . .
C2 C 0.90385(10) 0.76101(10) 0.25001(8) 0.0207(3) Uani 1 1 d . . .
C3 C 1.00728(10) 0.76531(10) 0.12287(8) 0.0207(2) Uani 1 1 d . . .
C4 C 1.07654(10) 0.79563(10) 0.03954(8) 0.0213(3) Uani 1 1 d . . .
C5 C 1.11535(11) 0.91060(10) 0.02659(8) 0.0241(3) Uani 1 1 d . . .
H5 H 1.0975 0.9680 0.0722 0.029 Uiso 1 1 calc R . .
C6 C 1.17969(11) 0.94153(11) -0.05242(8) 0.0286(3) Uani 1 1 d . . .
H6 H 1.2057 1.0200 -0.0610 0.034 Uiso 1 1 calc R . .
C7 C 1.20616(12) 0.85800(11) -0.11903(8) 0.0301(3) Uani 1 1 d . . .
H7 H 1.2517 0.8789 -0.1727 0.036 Uiso 1 1 calc R . .
C8 C 1.16622(12) 0.74399(11) -0.10725(8) 0.0296(3) Uani 1 1 d . . .
H8 H 1.1835 0.6872 -0.1535 0.036 Uiso 1 1 calc R . .
C9 C 1.10130(11) 0.71225(11) -0.02854(8) 0.0254(3) Uani 1 1 d . . .
H9 H 1.0737 0.6341 -0.0209 0.030 Uiso 1 1 calc R . .
C10 C 0.84011(10) 0.80876(10) 0.33174(8) 0.0215(3) Uani 1 1 d . . .
C11 C 0.79657(11) 0.73732(11) 0.40327(8) 0.0269(3) Uani 1 1 d . . .
H11 H 0.8088 0.6553 0.4001 0.032 Uiso 1 1 calc R . .
C12 C 0.73590(12) 0.78506(11) 0.47853(8) 0.0306(3) Uani 1 1 d . . .
H12 H 0.7073 0.7355 0.5267 0.037 Uiso 1 1 calc R . .
C13 C 0.71636(11) 0.90468(11) 0.48434(8) 0.0302(3) Uani 1 1 d . . .
H13 H 0.6742 0.9371 0.5359 0.036 Uiso 1 1 calc R . .
C14 C 0.75919(12) 0.97591(11) 0.41386(8) 0.0295(3) Uani 1 1 d . . .
H14 H 0.7464 1.0578 0.4172 0.035 Uiso 1 1 calc R . .
C15 C 0.82052(11) 0.92879(10) 0.33858(8) 0.0253(3) Uani 1 1 d . . .
H15 H 0.8497 0.9789 0.2909 0.030 Uiso 1 1 calc R . .
C16 C 0.73324(10) 0.52744(10) 0.24691(7) 0.0209(3) Uani 1 1 d . . .
C17 C 0.58068(11) 0.38150(11) 0.29844(9) 0.0283(3) Uani 1 1 d . . .
C18 C 0.51899(13) 0.36318(13) 0.20345(10) 0.0414(4) Uani 1 1 d . . .
H18A H 0.5077 0.4388 0.1725 0.062 Uiso 1 1 calc R . .
H18B H 0.4373 0.3259 0.2111 0.062 Uiso 1 1 calc R . .
H18C H 0.5722 0.3131 0.1655 0.062 Uiso 1 1 calc R . .
C19 C 0.60086(12) 0.26585(11) 0.34808(10) 0.0339(3) Uani 1 1 d . . .
H19A H 0.6540 0.2155 0.3104 0.051 Uiso 1 1 calc R . .
H19B H 0.5199 0.2277 0.3573 0.051 Uiso 1 1 calc R . .
H19C H 0.6416 0.2797 0.4087 0.051 Uiso 1 1 calc R . .
C20 C 0.51073(14) 0.46638(13) 0.35950(11) 0.0466(4) Uani 1 1 d . . .
H20A H 0.5592 0.4804 0.4169 0.070 Uiso 1 1 calc R . .
H20B H 0.4291 0.4334 0.3750 0.070 Uiso 1 1 calc R . .
H20C H 0.4986 0.5402 0.3262 0.070 Uiso 1 1 calc R . .

loop_
_atom_site_aniso_label
_atom_site_aniso_U_11
_atom_site_aniso_U_22
_atom_site_aniso_U_33
_atom_site_aniso_U_23
_atom_site_aniso_U_13
_atom_site_aniso_U_12
N1 0.0203(5) 0.0203(5) 0.0242(5) 0.0023(4) 0.0004(4) -0.0010(4)
N2 0.0191(5) 0.0169(5) 0.0304(5) 0.0035(4) 0.0018(4) 0.0017(4)
O1 0.0223(4) 0.0193(4) 0.0250(4) 0.0006(3) 0.0030(3) -0.0005(3)
O2 0.0226(4) 0.0262(5) 0.0367(5) 0.0056(4) -0.0001(4) 0.0036(4)
O3 0.0183(4) 0.0210(4) 0.0271(4) 0.0025(3) 0.0014(3) -0.0025(3)
C1 0.0177(5) 0.0220(6) 0.0231(6) 0.0029(5) 0.0017(4) 0.0009(5)
C2 0.0174(5) 0.0208(6) 0.0237(6) 0.0028(5) -0.0007(5) -0.0002(4)
C3 0.0185(6) 0.0181(6) 0.0253(6) 0.0016(5) -0.0019(5) -0.0006(4)
C4 0.0167(6) 0.0241(6) 0.0230(6) 0.0021(5) -0.0016(4) 0.0011(5)
C5 0.0239(6) 0.0237(6) 0.0247(6) -0.0003(5) 0.0003(5) 0.0004(5)
C6 0.0287(7) 0.0271(7) 0.0299(6) 0.0054(5) 0.0031(5) -0.0023(5)
C7 0.0286(7) 0.0377(7) 0.0242(6) 0.0053(5) 0.0055(5) 0.0002(6)
C8 0.0286(7) 0.0341(7) 0.0261(6) -0.0053(5) 0.0016(5) 0.0022(5)
C9 0.0233(6) 0.0246(6) 0.0282(6) -0.0010(5) -0.0005(5) -0.0004(5)
C10 0.0175(6) 0.0227(6) 0.0242(6) -0.0002(5) -0.0022(5) -0.0010(5)
C11 0.0282(7) 0.0241(6) 0.0284(6) 0.0015(5) 0.0018(5) 0.0017(5)
C12 0.0324(7) 0.0345(7) 0.0252(6) 0.0044(5) 0.0037(5) 0.0006(6)
C13 0.0269(7) 0.0371(7) 0.0265(6) -0.0073(6) 0.0005(5) 0.0037(6)
C14 0.0307(7) 0.0244(6) 0.0332(7) -0.0064(5) -0.0026(5) 0.0026(5)
C15 0.0245(6) 0.0237(6) 0.0276(6) -0.0001(5) -0.0006(5) -0.0025(5)
C16 0.0222(6) 0.0209(6) 0.0197(5) -0.0019(5) 0.0019(5) 0.0001(5)
C17 0.0175(6) 0.0303(7) 0.0372(7) 0.0037(6) 0.0039(5) -0.0045(5)
C18 0.0271(7) 0.0459(9) 0.0509(9) 0.0082(7) -0.0109(6) -0.0111(6)
C19 0.0276(7) 0.0322(7) 0.0420(7) 0.0062(6) 0.0020(6) -0.0087(6)
C20 0.0369(8) 0.0422(9) 0.0615(10) 0.0049(7) 0.0254(7) 0.0025(7)

loop_
_atom_type_symbol
_atom_type_description
_atom_type_scat_dispersion_real
_atom_type_scat_dispersion_imag
_atom_type_scat_source
C C 0.0033 0.0016 'International Tables Vol C Tables 4.2.6.8 and 6.1.1.4'
H H 0.0000 0.0000 'International Tables Vol C Tables 4.2.6.8 and 6.1.1.4'
N N 0.0061 0.0033 'International Tables Vol C Tables 4.2.6.8 and 6.1.1.4'
O O 0.0106 0.0060 'International Tables Vol C Tables 4.2.6.8 and 6.1.1.4'

loop_
_geom_angle_atom_site_label_1
_geom_angle_atom_site_label_2
_geom_angle_atom_site_label_3
_geom_angle
_geom_angle_site_symmetry_1
_geom_angle_site_symmetry_3
_geom_angle_publ_flag
C3 N1 C2 105.29(10) . . ?
C16 N2 C1 120.29(9) . . ?
C16 N2 H2N 119.5 . . ?
C1 N2 H2N 120.1 . . ?
C3 O1 C1 104.35(8) . . ?
C16 O3 C17 120.63(9) . . ?
C2 C1 O1 108.55(9) . . ?
C2 C1 N2 134.82(11) . . ?
O1 C1 N2 116.55(9) . . ?
C1 C2 N1 108.12(10) . . ?
C1 C2 C10 130.60(11) . . ?
N1 C2 C10 121.22(10) . . ?
N1 C3 O1 113.68(10) . . ?
N1 C3 C4 128.64(10) . . ?
O1 C3 C4 117.67(10) . . ?
C5 C4 C9 119.52(11) . . ?
C5 C4 C3 119.35(10) . . ?
C9 C4 C3 121.10(11) . . ?
C6 C5 C4 120.30(11) . . ?
C6 C5 H5 119.8 . . ?
C4 C5 H5 119.8 . . ?
C5 C6 C7 120.00(12) . . ?
C5 C6 H6 120.0 . . ?
C7 C6 H6 120.0 . . ?
C8 C7 C6 119.98(12) . . ?
C8 C7 H7 120.0 . . ?
C6 C7 H7 120.0 . . ?
C9 C8 C7 120.45(12) . . ?
C9 C8 H8 119.8 . . ?
C7 C8 H8 119.8 . . ?
C8 C9 C4 119.73(11) . . ?
C8 C9 H9 120.1 . . ?
C4 C9 H9 120.1 . . ?
C15 C10 C11 118.21(11) . . ?
C15 C10 C2 119.63(10) . . ?
C11 C10 C2 122.15(11) . . ?
C12 C11 C10 120.59(12) . . ?
C12 C11 H11 119.7 . . ?
C10 C11 H11 119.7 . . ?
C11 C12 C13 120.68(12) . . ?
C11 C12 H12 119.7 . . ?
C13 C12 H12 119.7 . . ?
C14 C13 C12 119.06(12) . . ?
C14 C13 H13 120.5 . . ?
C12 C13 H13 120.5 . . ?
C15 C14 C13 120.57(12) . . ?
C15 C14 H14 119.7 . . ?
C13 C14 H14 119.7 . . ?
C14 C15 C10 120.89(11) . . ?
C14 C15 H15 119.6 . . ?
C10 C15 H15 119.6 . . ?
O2 C16 O3 127.58(11) . . ?
O2 C16 N2 124.04(11) . . ?
O3 C16 N2 108.38(9) . . ?
O3 C17 C20 109.60(10) . . ?
O3 C17 C19 102.20(9) . . ?
C20 C17 C19 110.83(11) . . ?
O3 C17 C18 109.25(10) . . ?
C20 C17 C18 113.42(12) . . ?
C19 C17 C18 110.94(11) . . ?
C17 C18 H18A 109.5 . . ?
C17 C18 H18B 109.5 . . ?
H18A C18 H18B 109.5 . . ?
C17 C18 H18C 109.5 . . ?
H18A C18 H18C 109.5 . . ?
H18B C18 H18C 109.5 . . ?
C17 C19 H19A 109.5 . . ?
C17 C19 H19B 109.5 . . ?
H19A C19 H19B 109.5 . . ?
C17 C19 H19C 109.5 . . ?
H19A C19 H19C 109.5 . . ?
H19B C19 H19C 109.5 . . ?
C17 C20 H20A 109.5 . . ?
C17 C20 H20B 109.5 . . ?
H20A C20 H20B 109.5 . . ?
C17 C20 H20C 109.5 . . ?
H20A C20 H20C 109.5 . . ?
H20B C20 H20C 109.5 . . ?

loop_
_geom_bond_atom_site_label_1
_geom_bond_atom_site_label_2
_geom_bond_distance
_geom_bond_site_symmetry_2
_geom_bond_publ_flag
N1 C3 1.3030(15) . ?
N1 C2 1.4029(15) . ?
N2 C16 1.3773(15) . ?
N2 C1 1.3865(15) . ?
N2 H2N 0.8692 . ?
O1 C3 1.3619(14) . ?
O1 C1 1.3829(14) . ?
O2 C16 1.2045(14) . ?
O3 C16 1.3417(14) . ?
O3 C17 1.4870(15) . ?
C1 C2 1.3547(17) . ?
C2 C10 1.4730(16) . ?
C3 C4 1.4603(16) . ?
C4 C5 1.3945(17) . ?
C4 C9 1.3958(17) . ?
C5 C6 1.3834(17) . ?
C5 H5 0.9500 . ?
C6 C7 1.3861(18) . ?
C6 H6 0.9500 . ?
C7 C8 1.3857(19) . ?
C7 H7 0.9500 . ?
C8 C9 1.3855(18) . ?
C8 H8 0.9500 . ?
C9 H9 0.9500 . ?
C10 C15 1.3947(17) . ?
C10 C11 1.3997(17) . ?
C11 C12 1.3830(17) . ?
C11 H11 0.9500 . ?
C12 C13 1.3891(19) . ?
C12 H12 0.9500 . ?
C13 C14 1.3845(18) . ?
C13 H13 0.9500 . ?
C14 C15 1.3840(18) . ?
C14 H14 0.9500 . ?
C15 H15 0.9500 . ?
C17 C20 1.5155(19) . ?
C17 C19 1.5187(18) . ?
C17 C18 1.5209(19) . ?
C18 H18A 0.9800 . ?
C18 H18B 0.9800 . ?
C18 H18C 0.9800 . ?
C19 H19A 0.9800 . ?
C19 H19B 0.9800 . ?
C19 H19C 0.9800 . ?
C20 H20A 0.9800 . ?
C20 H20B 0.9800 . ?
C20 H20C 0.9800 . ?

loop_
_cod_related_entry_id
_cod_related_entry_database
_cod_related_entry_code
1 ChemSpider 17273580
